data_2208718
loop_
_publ_author_name
'Polson, Matthew I. J.'
'Steel, Peter J.'

_publ_section_title
;
 <i>N</i>,<i>N</i>,<i>N</i>'-Triacetyl-2,6-diamino-4-<i>tert</i>-butylanisole
;
_journal_coeditor_code SJ2012
_journal_issue 4
_journal_name_full 'Acta Crystallographica Section E'
_journal_page_first o1300
_journal_page_last o1301
_journal_paper_doi 10.1107/S1600536806007768
_journal_volume 62
_journal_year 2006
_chemical_formula_iupac 'C17 H24 N2 O4'
_chemical_formula_moiety 'C17 H24 N2 O4'
_chemical_formula_sum 'C17 H24 N2 O4'
_chemical_formula_weight 320.38
_chemical_melting_point 452
_chemical_name_systematic
;
N,N,N'-Triacetyl-2,6-diamino-4-t-butylanisole
;
_space_group_IT_number 33
_symmetry_cell_setting orthorhombic
_symmetry_space_group_name_Hall 'P 2c -2n'
_symmetry_space_group_name_H-M 'P n a 21'
_atom_sites_solution_hydrogens geom
_atom_sites_solution_primary direct
_atom_sites_solution_secondary difmap
_audit_creation_method SHELXL-97
_cell_angle_alpha 90.00
_cell_angle_beta 90.00
_cell_angle_gamma 90.00
_cell_formula_units_Z 4
_cell_length_a 9.9409(6)
_cell_length_b 20.9722(14)
_cell_length_c 8.4392(6)
_cell_measurement_reflns_used 10745
_cell_measurement_temperature 93(2)
_cell_measurement_theta_max 26.416
_cell_measurement_theta_min 2.601
_cell_volume 1759.4(2)
_computing_cell_refinement APEXII
_computing_data_collection 'APEXII (Bruker 2004)'
_computing_data_reduction APEXII
_computing_molecular_graphics
;
ORTEP-3 (Version 1.08; Farrugia, 1997) and MERCURY (Version Bruno <i>et
al.</i>,  2002)
;
_computing_publication_material 'enCIFER (Version 1.1; Allen <i>et al.</i>,  2004)'
_computing_structure_refinement APEXII
_computing_structure_solution APEXII
_diffrn_ambient_temperature 93(2)
_diffrn_measured_fraction_theta_full 0.996
_diffrn_measured_fraction_theta_max 0.996
_diffrn_measurement_device_type 'Bruker APEX-II CCD area-detector'
_diffrn_measurement_method '\f and \w'
_diffrn_radiation_monochromator graphite
_diffrn_radiation_source 'sealed tube'
_diffrn_radiation_type MoK\a
_diffrn_radiation_wavelength 0.71073
_diffrn_reflns_av_R_equivalents 0.0211
_diffrn_reflns_av_sigmaI/netI 0.0098
_diffrn_reflns_limit_h_max 12
_diffrn_reflns_limit_h_min -12
_diffrn_reflns_limit_k_max 23
_diffrn_reflns_limit_k_min -26
_diffrn_reflns_limit_l_max 10
_diffrn_reflns_limit_l_min -10
_diffrn_reflns_number 14772
_diffrn_reflns_theta_full 26.42
_diffrn_reflns_theta_max 26.42
_diffrn_reflns_theta_min 1.94
_diffrn_standards_number 0
_exptl_absorpt_coefficient_mu 0.086
_exptl_absorpt_correction_T_max 0.970
_exptl_absorpt_correction_T_min 0.877
_exptl_absorpt_correction_type multi-scan
_exptl_absorpt_process_details '(APEXII; Bruker, 2004)'
_exptl_crystal_colour colourless
_exptl_crystal_density_diffrn 1.210
_exptl_crystal_density_method 'not measured'
_exptl_crystal_description block
_exptl_crystal_F_000 688
_exptl_crystal_size_max 0.59
_exptl_crystal_size_mid 0.52
_exptl_crystal_size_min 0.35
_refine_diff_density_max 0.302
_refine_diff_density_min -0.334
_refine_ls_abs_structure_details 'Friedel pairs were merged'
_refine_ls_extinction_method none
_refine_ls_goodness_of_fit_ref 1.056
_refine_ls_hydrogen_treatment mixed
_refine_ls_matrix_type full
_refine_ls_number_parameters 218
_refine_ls_number_reflns 1934
_refine_ls_number_restraints 13
_refine_ls_restrained_S_all 1.273
_refine_ls_R_factor_all 0.0353
_refine_ls_R_factor_gt 0.0336
_refine_ls_shift/su_max 0.000
_refine_ls_shift/su_mean 0.000
_refine_ls_structure_factor_coef Fsqd
_refine_ls_weighting_details 'calc w=1/[\s^2^(Fo^2^)+(0.0562P)^2^+0.5007P] where P=(Fo^2^+2Fc^2^)/3'
_refine_ls_weighting_scheme calc
_refine_ls_wR_factor_gt 0.0880
_refine_ls_wR_factor_ref 0.0893
_reflns_number_gt 1858
_reflns_number_total 1934
_reflns_threshold_expression I>2\s(I)
_cod_data_source_file sj2012.cif
_cod_data_source_block I
_cod_database_code 2208718
_cod_database_fobs_code 2208718

loop_
_symmetry_equiv_pos_as_xyz
'x, y, z'
'-x, -y, z+1/2'
'x+1/2, -y+1/2, z'
'-x+1/2, y+1/2, z+1/2'

loop_
_atom_site_type_symbol
_atom_site_label
_atom_site_fract_x
_atom_site_fract_y
_atom_site_fract_z
_atom_site_U_iso_or_equiv
_atom_site_adp_type
_atom_site_calc_flag
_atom_site_refinement_flags
_atom_site_occupancy
_atom_site_disorder_assembly
_atom_site_disorder_group
O O1 0.14160(16) 0.64898(8) 0.6336(2) 0.0212(4) Uani d . 1 . .
O O2 0.04407(18) 0.48028(8) 0.7138(2) 0.0267(4) Uani d . 1 . .
O O3 0.25199(18) 0.56720(9) 1.0754(3) 0.0276(4) Uani d . 1 . .
O O4 -0.26100(16) 0.74736(9) 0.3937(2) 0.0229(4) Uani d . 1 . .
N N1 0.08842(19) 0.56195(9) 0.8812(2) 0.0171(4) Uani d . 1 . .
N N2 -0.05543(19) 0.71921(9) 0.4951(3) 0.0176(4) Uani d . 1 . .
H H2 0.027(3) 0.7238(13) 0.489(4) 0.021 Uiso d . 1 . .
C C1 0.0103(2) 0.63942(11) 0.6831(3) 0.0166(5) Uani d . 1 . .
C C2 -0.0194(2) 0.59699(11) 0.8045(3) 0.0166(5) Uani d . 1 . .
C C3 -0.1510(2) 0.58850(10) 0.8568(3) 0.0169(5) Uani d . 1 . .
H H3A -0.1696 0.5582 0.9375 0.020 Uiso calc R 1 . .
C C4 -0.2557(2) 0.62414(11) 0.7917(3) 0.0166(5) Uani d . 1 . .
C C5 -0.2249(2) 0.66876(11) 0.6725(3) 0.0163(4) Uani d . 1 . .
H H5A -0.2948 0.6942 0.6290 0.020 Uiso calc R 1 . .
C C6 -0.0935(2) 0.67631(11) 0.6167(3) 0.0164(5) Uani d . 1 . .
C C7 0.1830(3) 0.60510(13) 0.5110(4) 0.0296(6) Uani d . 1 . .
H H7A 0.2765 0.6139 0.4814 0.044 Uiso calc R 1 . .
H H7B 0.1249 0.6104 0.4181 0.044 Uiso calc R 1 . .
H H7C 0.1756 0.5613 0.5505 0.044 Uiso calc R 1 . .
C C8 -0.4025(2) 0.61306(11) 0.8433(3) 0.0199(5) Uani d . 1 . .
C C9 -0.4801(3) 0.67577(15) 0.8528(5) 0.0434(9) Uani d . 1 . .
H H9A -0.5711 0.6676 0.8928 0.065 Uiso calc R 1 . .
H H9B -0.4857 0.6949 0.7470 0.065 Uiso calc R 1 . .
H H9C -0.4335 0.7051 0.9246 0.065 Uiso calc R 1 . .
C C10 -0.4106(3) 0.58154(19) 1.0061(5) 0.0474(8) Uani d U 1 . .
H H10A -0.5048 0.5792 1.0398 0.071 Uiso calc R 1 . .
H H10B -0.3592 0.6068 1.0828 0.071 Uiso calc R 1 . .
H H10C -0.3729 0.5384 1.0001 0.071 Uiso calc R 1 . .
C C11 -0.4707(4) 0.57000(19) 0.7208(5) 0.0549(10) Uani d U 1 . .
H H11A -0.5650 0.5635 0.7505 0.082 Uiso calc R 1 . .
H H11B -0.4245 0.5288 0.7173 0.082 Uiso calc R 1 . .
H H11C -0.4663 0.5902 0.6162 0.082 Uiso calc R 1 . .
C C12 0.1094(2) 0.49899(11) 0.8272(3) 0.0197(5) Uani d . 1 . .
C C13 0.2089(3) 0.45700(12) 0.9112(3) 0.0264(5) Uani d . 1 . .
H H13A 0.2067 0.4142 0.8647 0.040 Uiso calc R 1 . .
H H13B 0.1854 0.4544 1.0238 0.040 Uiso calc R 1 . .
H H13C 0.2994 0.4750 0.9000 0.040 Uiso calc R 1 . .
C C14 0.1561(2) 0.59126(11) 1.0103(3) 0.0197(5) Uani d . 1 . .
C C15 0.1013(3) 0.65524(12) 1.0600(4) 0.0294(6) Uani d . 1 . .
H H15A 0.1534 0.6714 1.1500 0.044 Uiso calc R 1 . .
H H15B 0.0068 0.6507 1.0911 0.044 Uiso calc R 1 . .
H H15C 0.1082 0.6852 0.9713 0.044 Uiso calc R 1 . .
C C16 -0.1375(2) 0.75127(11) 0.3921(3) 0.0185(4) Uani d . 1 . .
C C17 -0.0641(3) 0.79204(14) 0.2725(4) 0.0307(6) Uani d . 1 . .
H H17A -0.1295 0.8138 0.2045 0.046 Uiso calc PR 0.20(4) A 1
H H17B -0.0058 0.7650 0.2072 0.046 Uiso calc PR 0.20(4) A 1
H H17C -0.0092 0.8238 0.3280 0.046 Uiso calc PR 0.20(4) A 1
H H17D 0.0331 0.7889 0.2906 0.046 Uiso calc PR 0.80(4) A 2
H H17E -0.0925 0.8365 0.2839 0.046 Uiso calc PR 0.80(4) A 2
H H17F -0.0851 0.7771 0.1652 0.046 Uiso calc PR 0.80(4) A 2

loop_
_atom_site_aniso_label
_atom_site_aniso_U_11
_atom_site_aniso_U_22
_atom_site_aniso_U_33
_atom_site_aniso_U_12
_atom_site_aniso_U_13
_atom_site_aniso_U_23
O1 0.0142(8) 0.0278(9) 0.0216(8) -0.0017(7) 0.0004(7) 0.0042(7)
O2 0.0308(9) 0.0241(9) 0.0250(10) 0.0017(7) -0.0051(8) -0.0022(8)
O3 0.0197(8) 0.0322(10) 0.0309(10) 0.0001(7) -0.0089(8) 0.0037(8)
O4 0.0167(7) 0.0296(9) 0.0223(9) 0.0030(7) -0.0006(8) 0.0051(8)
N1 0.0148(9) 0.0188(9) 0.0177(10) 0.0004(7) -0.0007(8) 0.0022(8)
N2 0.0134(9) 0.0211(10) 0.0184(10) -0.0015(7) -0.0006(8) 0.0028(8)
C1 0.0126(10) 0.0198(10) 0.0173(11) -0.0021(8) -0.0015(9) -0.0021(9)
C2 0.0171(11) 0.0172(10) 0.0155(11) 0.0003(8) -0.0026(9) -0.0008(9)
C3 0.0173(11) 0.0162(10) 0.0170(11) -0.0024(8) 0.0013(9) 0.0011(9)
C4 0.0162(10) 0.0165(11) 0.0172(11) -0.0016(8) 0.0008(9) -0.0017(9)
C5 0.0165(10) 0.0161(10) 0.0162(11) 0.0003(8) -0.0020(9) -0.0006(8)
C6 0.0186(10) 0.0159(10) 0.0147(11) -0.0021(8) -0.0010(9) 0.0002(9)
C7 0.0272(13) 0.0281(13) 0.0336(15) 0.0050(10) 0.0121(12) 0.0069(12)
C8 0.0147(10) 0.0217(11) 0.0232(12) -0.0008(9) 0.0029(10) -0.0005(10)
C9 0.0342(15) 0.0343(15) 0.062(2) 0.0129(12) 0.0294(16) 0.0171(16)
C10 0.0306(13) 0.0624(17) 0.0493(16) 0.0067(13) 0.0102(14) 0.0298(15)
C11 0.0362(14) 0.0690(18) 0.0595(18) -0.0195(14) 0.0132(14) -0.0304(16)
C12 0.0201(11) 0.0199(11) 0.0192(11) -0.0009(9) 0.0043(10) 0.0041(10)
C13 0.0290(13) 0.0242(12) 0.0260(13) 0.0043(10) -0.0023(11) 0.0053(11)
C14 0.0151(10) 0.0241(12) 0.0198(12) -0.0034(9) 0.0000(10) 0.0033(9)
C15 0.0338(14) 0.0251(13) 0.0294(14) 0.0014(11) -0.0120(12) -0.0053(11)
C16 0.0181(10) 0.0194(10) 0.0179(11) 0.0031(8) 0.0023(10) 0.0012(9)
C17 0.0222(12) 0.0387(15) 0.0311(14) 0.0076(11) 0.0093(11) 0.0179(13)

loop_
_atom_type_symbol
_atom_type_description
_atom_type_scat_dispersion_real
_atom_type_scat_dispersion_imag
_atom_type_scat_source
C C 0.0033 0.0000 'International Tables Vol C Tables 4.2.6.8 and 6.1.1.4'
H H 0.0000 0.0000 'International Tables Vol C Tables 4.2.6.8 and 6.1.1.4'
N N 0.0061 0.0000 'International Tables Vol C Tables 4.2.6.8 and 6.1.1.4'
O O 0.0106 0.0000 'International Tables Vol C Tables 4.2.6.8 and 6.1.1.4'

loop_
_geom_angle_atom_site_label_1
_geom_angle_atom_site_label_2
_geom_angle_atom_site_label_3
_geom_angle
C1 O1 C7 113.11(19)
C12 N1 C14 125.6(2)
C12 N1 C2 115.97(19)
C14 N1 C2 118.22(19)
C16 N2 C6 127.8(2)
C16 N2 H2 119(2)
C6 N2 H2 113(2)
O1 C1 C2 121.1(2)
O1 C1 C6 119.4(2)
C2 C1 C6 119.4(2)
C1 C2 C3 121.0(2)
C1 C2 N1 119.8(2)
C3 C2 N1 119.2(2)
C2 C3 C4 120.5(2)
C2 C3 H3A 119.7
C4 C3 H3A 119.7
C3 C4 C5 118.4(2)
C3 C4 C8 121.0(2)
C5 C4 C8 120.6(2)
C6 C5 C4 121.3(2)
C6 C5 H5A 119.4
C4 C5 H5A 119.4
C5 C6 C1 119.3(2)
C5 C6 N2 124.4(2)
C1 C6 N2 116.3(2)
O1 C7 H7A 109.5
O1 C7 H7B 109.5
H7A C7 H7B 109.5
O1 C7 H7C 109.5
H7A C7 H7C 109.5
H7B C7 H7C 109.5
C10 C8 C9 107.4(3)
C10 C8 C11 109.2(3)
C9 C8 C11 108.7(3)
C10 C8 C4 111.7(2)
C9 C8 C4 111.3(2)
C11 C8 C4 108.5(2)
C8 C9 H9A 109.5
C8 C9 H9B 109.5
H9A C9 H9B 109.5
C8 C9 H9C 109.5
H9A C9 H9C 109.5
H9B C9 H9C 109.5
C8 C10 H10A 109.5
C8 C10 H10B 109.5
H10A C10 H10B 109.5
C8 C10 H10C 109.5
H10A C10 H10C 109.5
H10B C10 H10C 109.5
C8 C11 H11A 109.5
C8 C11 H11B 109.5
H11A C11 H11B 109.5
C8 C11 H11C 109.5
H11A C11 H11C 109.5
H11B C11 H11C 109.5
O2 C12 N1 118.4(2)
O2 C12 C13 122.1(2)
N1 C12 C13 119.5(2)
C12 C13 H13A 109.5
C12 C13 H13B 109.5
H13A C13 H13B 109.5
C12 C13 H13C 109.5
H13A C13 H13C 109.5
H13B C13 H13C 109.5
O3 C14 N1 122.7(2)
O3 C14 C15 121.9(2)
N1 C14 C15 115.3(2)
C14 C15 H15A 109.5
C14 C15 H15B 109.5
H15A C15 H15B 109.5
C14 C15 H15C 109.5
H15A C15 H15C 109.5
H15B C15 H15C 109.5
O4 C16 N2 123.7(2)
O4 C16 C17 121.8(2)
N2 C16 C17 114.5(2)
C16 C17 H17A 109.5
C16 C17 H17B 109.5
C16 C17 H17C 109.5
C16 C17 H17D 109.5
C16 C17 H17E 109.5
H17D C17 H17E 109.5
C16 C17 H17F 109.5
H17D C17 H17F 109.5
H17E C17 H17F 109.5

loop_
_geom_bond_atom_site_label_1
_geom_bond_atom_site_label_2
_geom_bond_distance
O1 C1 1.385(3)
O1 C7 1.444(3)
O2 C12 1.221(3)
O3 C14 1.211(3)
O4 C16 1.231(3)
N1 C12 1.412(3)
N1 C14 1.420(3)
N1 C2 1.452(3)
N2 C16 1.369(3)
N2 C6 1.416(3)
N2 H2 0.83(3)
C1 C2 1.389(3)
C1 C6 1.406(3)
C2 C3 1.393(3)
C3 C4 1.394(3)
C3 H3A 0.9500
C4 C5 1.408(3)
C4 C8 1.541(3)
C5 C6 1.398(3)
C5 H5A 0.9500
C7 H7A 0.9800
C7 H7B 0.9800
C7 H7C 0.9800
C8 C10 1.526(4)
C8 C9 1.527(4)
C8 C11 1.531(4)
C9 H9A 0.9800
C9 H9B 0.9800
C9 H9C 0.9800
C10 H10A 0.9800
C10 H10B 0.9800
C10 H10C 0.9800
C11 H11A 0.9800
C11 H11B 0.9800
C11 H11C 0.9800
C12 C13 1.502(3)
C13 H13A 0.9800
C13 H13B 0.9800
C13 H13C 0.9800
C14 C15 1.507(4)
C15 H15A 0.9800
C15 H15B 0.9800
C15 H15C 0.9800
C16 C17 1.511(3)
C17 H17A 0.9800
C17 H17B 0.9800
C17 H17C 0.9800
C17 H17D 0.9800
C17 H17E 0.9800
C17 H17F 0.9800

loop_
_geom_hbond_atom_site_label_D
_geom_hbond_atom_site_label_H
_geom_hbond_atom_site_label_A
_geom_hbond_site_symmetry_A
_geom_hbond_distance_DH
_geom_hbond_distance_HA
_geom_hbond_distance_DA
_geom_hbond_angle_DHA
N2 H2 O1 . 0.83(3) 2.29(3) 2.715(3) 112(3)
N2 H2 O4 3_565 0.83(3) 2.33(3) 3.129(3) 161(3)

loop_
_geom_torsion_atom_site_label_1
_geom_torsion_atom_site_label_2
_geom_torsion_atom_site_label_3
_geom_torsion_atom_site_label_4
_geom_torsion
C7 O1 C1 C2 88.4(3)
C7 O1 C1 C6 -95.8(3)
O1 C1 C2 C3 178.5(2)
C6 C1 C2 C3 2.7(3)
O1 C1 C2 N1 0.0(3)
C6 C1 C2 N1 -175.7(2)
C12 N1 C2 C1 -98.3(2)
C14 N1 C2 C1 86.5(3)
C12 N1 C2 C3 83.3(3)
C14 N1 C2 C3 -92.0(3)
C1 C2 C3 C4 -2.1(3)
N1 C2 C3 C4 176.3(2)
C2 C3 C4 C5 -0.1(3)
C2 C3 C4 C8 177.2(2)
C3 C4 C5 C6 1.7(3)
C8 C4 C5 C6 -175.6(2)
C4 C5 C6 C1 -1.2(3)
C4 C5 C6 N2 178.7(2)
O1 C1 C6 C5 -176.9(2)
C2 C1 C6 C5 -1.0(3)
O1 C1 C6 N2 3.3(3)
C2 C1 C6 N2 179.1(2)
C16 N2 C6 C5 -13.1(4)
C16 N2 C6 C1 166.7(2)
C3 C4 C8 C10 22.2(3)
C5 C4 C8 C10 -160.6(3)
C3 C4 C8 C9 142.2(3)
C5 C4 C8 C9 -40.5(3)
C3 C4 C8 C11 -98.3(3)
C5 C4 C8 C11 79.0(3)
C14 N1 C12 O2 -179.6(2)
C2 N1 C12 O2 5.5(3)
C14 N1 C12 C13 1.2(3)
C2 N1 C12 C13 -173.6(2)
C12 N1 C14 O3 9.6(4)
C2 N1 C14 O3 -175.7(2)
C12 N1 C14 C15 -171.2(2)
C2 N1 C14 C15 3.6(3)
C6 N2 C16 O4 1.1(4)
C6 N2 C16 C17 -178.1(2)
